data_1525243
loop_
_publ_author_name
'Seifert, H.J.'
'Staeudel, L.'

_publ_section_title
;
 Ueber die Systeme Ai/Coi+2 und die kristallchemischen Beziehungen in der
 Gruppe der Doppelhalogenide An Cox(n+2) mit x = Cl, Br, I
;
_journal_name_full 'Zeitschrift fuer Anorganische und Allgemeine Chemie'
_journal_page_first 105
_journal_page_last 117
_journal_volume 429
_journal_year 1977
_chemical_formula_sum 'Co I4 Rb2'
_chemical_name_systematic 'Rb2 (Co I4)'
_space_group_IT_number 11
_symmetry_space_group_name_Hall '-P 2yb'
_symmetry_space_group_name_H-M 'P 1 21/m 1'
_cell_angle_alpha 90
_cell_angle_beta 109.8
_cell_angle_gamma 90
_cell_formula_units_Z 2
_cell_length_a 10.383
_cell_length_b 8.144
_cell_length_c 7.657
_cell_volume 609.192
_citation_journal_id_ASTM ZAACAB
_cod_data_source_file Seifert_ZAACAB_1977_1419.cif
_cod_data_source_block Co1I4Rb2
_cod_original_cell_volume 609.1915
_cod_original_formula_sum 'Co1 I4 Rb2'
_cod_database_code 1525243

loop_
_symmetry_equiv_pos_as_xyz
x,y,z
-x,y+1/2,-z
-x,-y,-z
x,-y-1/2,z

loop_
_atom_site_label
_atom_site_type_symbol
_atom_site_fract_x
_atom_site_fract_y
_atom_site_fract_z
_atom_site_occupancy
_atom_site_U_iso_or_equiv
I1 I-1 -0.0498 0.25 0.1354 1 0.0
Co1 Co+2 0.2144 0.25 0.3044 1 0.0
Rb2 Rb+1 0.0354 0.25 0.6963 1 0.0
I2 I-1 0.3569 0.25 0.0813 1 0.0
Rb1 Rb+1 0.5865 0.25 0.8019 1 0.0
I3 I-1 0.2782 -0.004 0.5203 1 0.0
